data_1504271
loop_
_publ_author_name
'Zhu, Zhi-Bin'
'Shi, Min'

_publ_section_title
;
 Palladium(II) acetate catalyzed tandem cycloisomerization and oxidation
 of arylvinylcyclopropenes using p-benzoquinone as oxidant and
 pro-nucleophile.
;
_journal_issue 22
_journal_name_full 'Organic letters'
_journal_page_first 5278
_journal_page_last 5281
_journal_paper_doi 10.1021/ol902233r
_journal_volume 11
_journal_year 2009
_chemical_formula_sum 'C36 H37 Cl O5'
_chemical_formula_weight 585.11
_chemical_name_systematic
; 
 ? 
;
_space_group_IT_number 148
_symmetry_cell_setting rhombohedral
_symmetry_space_group_name_Hall '-R 3'
_symmetry_space_group_name_H-M 'R -3 :H'
_atom_sites_solution_hydrogens geom
_atom_sites_solution_primary direct
_atom_sites_solution_secondary difmap
_audit_creation_method SHELXL-97
_cell_angle_alpha 90.00
_cell_angle_beta 90.00
_cell_angle_gamma 120.00
_cell_formula_units_Z 18
_cell_length_a 30.1433(15)
_cell_length_b 30.1433(15)
_cell_length_c 18.809(3)
_cell_measurement_reflns_used 3016
_cell_measurement_temperature 293(2)
_cell_measurement_theta_max 38.812
_cell_measurement_theta_min 4.681
_cell_volume 14801(3)
_computing_cell_refinement 'Bruker SMART'
_computing_data_collection 'Bruker SMART'
_computing_data_reduction 'Bruker SHELXTL'
_computing_molecular_graphics 'Bruker SHELXTL'
_computing_publication_material 'Bruker SHELXTL'
_computing_structure_refinement 'SHELXL-97 (Sheldrick, 1997)'
_computing_structure_solution 'SHELXS-97 (Sheldrick, 1990)'
_diffrn_ambient_temperature 293(2)
_diffrn_measured_fraction_theta_full 1.000
_diffrn_measured_fraction_theta_max 1.000
_diffrn_measurement_device_type 'CCD area detector'
_diffrn_measurement_method 'phi and omega scans'
_diffrn_radiation_monochromator graphite
_diffrn_radiation_source 'fine-focus sealed tube'
_diffrn_radiation_type MoK\a
_diffrn_radiation_wavelength 0.71073
_diffrn_reflns_av_R_equivalents 0.1425
_diffrn_reflns_av_sigmaI/netI 0.1032
_diffrn_reflns_limit_h_max 35
_diffrn_reflns_limit_h_min -36
_diffrn_reflns_limit_k_max 36
_diffrn_reflns_limit_k_min -19
_diffrn_reflns_limit_l_max 22
_diffrn_reflns_limit_l_min -22
_diffrn_reflns_number 26262
_diffrn_reflns_theta_full 25.49
_diffrn_reflns_theta_max 25.49
_diffrn_reflns_theta_min 1.90
_exptl_absorpt_coefficient_mu 0.155
_exptl_absorpt_correction_T_max 1.00000
_exptl_absorpt_correction_T_min 0.70913
_exptl_absorpt_correction_type empirical
_exptl_absorpt_process_details sadabs
_exptl_crystal_colour yellow
_exptl_crystal_density_diffrn 1.182
_exptl_crystal_density_method 'not measured'
_exptl_crystal_description prismatic
_exptl_crystal_F_000 5580
_exptl_crystal_size_max 0.397
_exptl_crystal_size_mid 0.369
_exptl_crystal_size_min 0.203
_refine_diff_density_max 0.744
_refine_diff_density_min -0.469
_refine_diff_density_rms 0.063
_refine_ls_extinction_method none
_refine_ls_goodness_of_fit_ref 0.917
_refine_ls_hydrogen_treatment constr
_refine_ls_matrix_type full
_refine_ls_number_parameters 368
_refine_ls_number_reflns 6127
_refine_ls_number_restraints 8
_refine_ls_restrained_S_all 0.957
_refine_ls_R_factor_all 0.1447
_refine_ls_R_factor_gt 0.0815
_refine_ls_shift/su_max 0.000
_refine_ls_shift/su_mean 0.000
_refine_ls_structure_factor_coef Fsqd
_refine_ls_weighting_details 'calc w=1/[\s^2^(Fo^2^)+(0.1657P)^2^+0.0000P] where P=(Fo^2^+2Fc^2^)/3'
_refine_ls_weighting_scheme calc
_refine_ls_wR_factor_gt 0.2467
_refine_ls_wR_factor_ref 0.2811
_reflns_number_gt 2770
_reflns_number_total 6127
_reflns_threshold_expression >2sigma(I)
_cod_data_source_file ol902233r_si_002.cif
_cod_data_source_block cd29189
_cod_depositor_comments
;
The following automatic conversions were performed:

'_symmetry_cell_setting' value 'Rhombohedral' changed to
'rhombohedral' according to
/home/saulius/struct/CIF-dictionaries/cif_core.dic dictionary named
'cif_core.dic' version 2.4.2 from 2011-04-26.

Automatic conversion script
Id: cif_fix_values 1715 2011-07-08 13:25:40Z adriana 
;
_cod_original_cell_volume 14801(2)
_cod_original_sg_symbol_H-M R-3
_cod_database_code 1504271

loop_
_symmetry_equiv_pos_as_xyz
'x, y, z'
'-y, x-y, z'
'-x+y, -x, z'
'x+2/3, y+1/3, z+1/3'
'-y+2/3, x-y+1/3, z+1/3'
'-x+y+2/3, -x+1/3, z+1/3'
'x+1/3, y+2/3, z+2/3'
'-y+1/3, x-y+2/3, z+2/3'
'-x+y+1/3, -x+2/3, z+2/3'
'-x, -y, -z'
'y, -x+y, -z'
'x-y, x, -z'
'-x+2/3, -y+1/3, -z+1/3'
'y+2/3, -x+y+1/3, -z+1/3'
'x-y+2/3, x+1/3, -z+1/3'
'-x+1/3, -y+2/3, -z+2/3'
'y+1/3, -x+y+2/3, -z+2/3'
'x-y+1/3, x+2/3, -z+2/3'

loop_
_atom_site_label
_atom_site_type_symbol
_atom_site_fract_x
_atom_site_fract_y
_atom_site_fract_z
_atom_site_U_iso_or_equiv
_atom_site_adp_type
_atom_site_occupancy
_atom_site_symmetry_multiplicity
_atom_site_calc_flag
_atom_site_refinement_flags
Cl Cl 0.12429(7) 0.10978(5) 0.32412(10) 0.1359(7) Uani 1 1 d .
O1 O 0.32717(11) 0.39705(10) 0.43681(13) 0.0674(8) Uani 1 1 d .
O2 O 0.48820(18) 0.3612(2) 0.3996(3) 0.1351(16) Uani 1 1 d .
H2 H 0.5120 0.3812 0.4248 0.15(8) Uiso 1 1 calc R
O3 O 0.0107(3) 0.1413(3) 0.1499(3) 0.197(2) Uiso 1 1 d D
O4 O -0.0121(4) 0.1629(4) 0.0666(6) 0.215(5) Uiso 1 1 d D
O5 O 0.3333 0.6667 0.2077(15) 0.31(2) Uiso 1 3 d SD
O6 O 1.0000 1.0000 1.0000 0.21(4) Uiso 1 6 d SD
C1 C 0.27451(15) 0.35581(16) 0.4360(2) 0.0645(11) Uani 1 1 d .
C2 C 0.25524(13) 0.33621(14) 0.36018(18) 0.0538(9) Uani 1 1 d .
C3 C 0.26125(13) 0.36470(13) 0.30120(19) 0.0522(9) Uani 1 1 d .
C4 C 0.23653(13) 0.34127(14) 0.23460(18) 0.0501(9) Uani 1 1 d .
H4 H 0.2178 0.3061 0.2271 0.045(9) Uiso 1 1 calc R
C5 C 0.24375(13) 0.37625(14) 0.18483(18) 0.0525(9) Uani 1 1 d .
C6 C 0.27690(14) 0.42707(15) 0.2152(2) 0.0565(10) Uani 1 1 d .
C7 C 0.28829(14) 0.42094(14) 0.2870(2) 0.0558(9) Uani 1 1 d .
C8 C 0.31924(16) 0.46361(16) 0.3263(2) 0.0732(12) Uani 1 1 d .
H8 H 0.3270 0.4603 0.3732 0.075(13) Uiso 1 1 calc R
C9 C 0.33917(17) 0.51202(18) 0.2960(3) 0.0839(14) Uani 1 1 d .
H9 H 0.3592 0.5410 0.3233 0.102(16) Uiso 1 1 calc R
C10 C 0.32959(18) 0.51731(18) 0.2269(3) 0.0851(14) Uani 1 1 d .
H10 H 0.3445 0.5498 0.2069 0.086(14) Uiso 1 1 calc R
C11 C 0.29798(17) 0.47493(17) 0.1858(2) 0.0718(12) Uani 1 1 d .
H11 H 0.2912 0.4790 0.1387 0.061(11) Uiso 1 1 calc R
C12 C 0.22070(14) 0.36486(15) 0.11318(19) 0.0554(9) Uani 1 1 d .
C13 C 0.21776(16) 0.32433(16) 0.0745(2) 0.0694(11) Uani 1 1 d .
H13 H 0.2320 0.3056 0.0930 0.074(13) Uiso 1 1 calc R
C14 C 0.19390(19) 0.3113(2) 0.0089(3) 0.0920(15) Uani 1 1 d .
H14 H 0.1919 0.2839 -0.0166 0.101(16) Uiso 1 1 calc R
C15 C 0.17307(19) 0.3396(2) -0.0183(3) 0.0950(16) Uani 1 1 d .
H15 H 0.1569 0.3312 -0.0623 0.083(13) Uiso 1 1 calc R
C16 C 0.17613(17) 0.3796(2) 0.0190(3) 0.0852(14) Uani 1 1 d .
H16 H 0.1623 0.3985 0.0001 0.080(13) Uiso 1 1 calc R
C17 C 0.19938(15) 0.39224(18) 0.0841(2) 0.0669(11) Uani 1 1 d .
H17 H 0.2009 0.4196 0.1092 0.094(16) Uiso 1 1 calc R
C18 C 0.22271(14) 0.27950(14) 0.35207(17) 0.0520(9) Uani 1 1 d .
C19 C 0.24347(17) 0.24996(17) 0.3317(2) 0.0657(11) Uani 1 1 d .
H19 H 0.2786 0.2656 0.3238 0.065(11) Uiso 1 1 calc R
C20 C 0.2139(2) 0.19811(18) 0.3226(2) 0.0746(12) Uani 1 1 d .
H20 H 0.2285 0.1787 0.3085 0.104(16) Uiso 1 1 calc R
C21 C 0.1628(2) 0.17548(16) 0.3346(2) 0.0765(12) Uani 1 1 d .
C22 C 0.14015(18) 0.20306(17) 0.3547(2) 0.0779(13) Uani 1 1 d .
H22 H 0.1050 0.1871 0.3623 0.087(14) Uiso 1 1 calc R
C23 C 0.17100(15) 0.25560(15) 0.3636(2) 0.0663(11) Uani 1 1 d .
H23 H 0.1563 0.2749 0.3777 0.100(15) Uiso 1 1 calc R
C24 C 0.36589(15) 0.38548(15) 0.4265(2) 0.0600(10) Uani 1 1 d .
C25 C 0.3958(2) 0.3882(2) 0.4821(2) 0.0943(16) Uani 1 1 d .
H25 H 0.3887 0.3957 0.5272 0.107(17) Uiso 1 1 calc R
C26 C 0.4367(2) 0.3801(2) 0.4729(3) 0.1033(18) Uani 1 1 d .
H26 H 0.4569 0.3821 0.5116 0.104(16) Uiso 1 1 calc R
C27 C 0.44730(18) 0.3692(2) 0.4081(3) 0.0872(14) Uani 1 1 d .
C28 C 0.41775(16) 0.36669(16) 0.3508(2) 0.0731(12) Uani 1 1 d .
H28 H 0.4253 0.3595 0.3058 0.102(17) Uiso 1 1 calc R
C29 C 0.37740(16) 0.37474(16) 0.3598(2) 0.0685(11) Uani 1 1 d .
H29 H 0.3575 0.3730 0.3209 0.053(10) Uiso 1 1 calc R
C30 C 0.2697(2) 0.31342(18) 0.4856(2) 0.0816(14) Uani 1 1 d .
H30A H 0.2860 0.2963 0.4642 0.103(17) Uiso 1 1 calc R
H30B H 0.2342 0.2892 0.4935 0.100(16) Uiso 1 1 calc R
H30C H 0.2860 0.3281 0.5301 0.076(12) Uiso 1 1 calc R
C31 C 0.2439(2) 0.3795(2) 0.4657(2) 0.0867(15) Uani 1 1 d .
H31A H 0.2561 0.3927 0.5125 0.102(16) Uiso 1 1 calc R
H31B H 0.2083 0.3538 0.4681 0.118(19) Uiso 1 1 calc R
H31C H 0.2480 0.4068 0.4352 0.085(15) Uiso 1 1 calc R
C32 C 0.0572(4) 0.1673(5) 0.1037(6) 0.213(5) Uiso 1 1 d D
H32A H 0.0670 0.2027 0.0941 0.304 Uiso 1 1 calc R
H32B H 0.0526 0.1493 0.0591 0.304 Uiso 1 1 calc R
C33 C 0.0953(5) 0.1633(6) 0.1516(6) 0.229(6) Uiso 1 1 d D
H33A H 0.0886 0.1679 0.2002 0.318 Uiso 1 1 calc R
H33B H 0.1294 0.1892 0.1390 0.318 Uiso 1 1 calc R
H33C H 0.0920 0.1301 0.1462 0.318 Uiso 1 1 calc R
C34 C -0.0374(6) 0.1292(7) 0.1266(8) 0.207(7) Uiso 1 1 d D
C35 C -0.0741(4) 0.1300(4) 0.1688(5) 0.206(4) Uiso 1 1 d D
H35A H -0.0701 0.1636 0.1680 0.308 Uiso 1 1 calc R
H35B H -0.0705 0.1213 0.2167 0.308 Uiso 1 1 calc R
H35C H -0.1075 0.1056 0.1512 0.308 Uiso 1 1 calc R
C36 C 0.3333 0.6667 0.2902(17) 0.32(2) Uiso 1 3 d SD
C37 C 1.0000 1.0000 0.9209(11) 0.38(5) Uiso 1 3 d SD

loop_
_atom_site_aniso_label
_atom_site_aniso_U_11
_atom_site_aniso_U_22
_atom_site_aniso_U_33
_atom_site_aniso_U_23
_atom_site_aniso_U_13
_atom_site_aniso_U_12
Cl 0.1566(16) 0.0624(9) 0.1857(17) -0.0144(9) -0.0262(12) 0.0524(9)
O1 0.0687(18) 0.0684(18) 0.0627(17) -0.0053(13) -0.0065(13) 0.0325(15)
O2 0.101(3) 0.206(5) 0.139(4) 0.036(3) 0.004(3) 0.107(3)
C1 0.065(3) 0.074(3) 0.055(2) 0.006(2) 0.0053(19) 0.035(2)
C2 0.050(2) 0.065(2) 0.055(2) 0.0008(19) 0.0051(17) 0.0348(19)
C3 0.054(2) 0.056(2) 0.054(2) 0.0063(18) 0.0048(17) 0.0334(19)
C4 0.052(2) 0.049(2) 0.053(2) 0.0035(17) 0.0008(17) 0.0282(18)
C5 0.048(2) 0.063(2) 0.056(2) 0.0003(18) 0.0062(17) 0.0344(19)
C6 0.050(2) 0.057(2) 0.064(2) 0.0086(19) 0.0107(18) 0.0275(19)
C7 0.048(2) 0.056(2) 0.063(2) 0.0017(19) 0.0031(18) 0.0256(19)
C8 0.070(3) 0.068(3) 0.077(3) 0.001(2) -0.010(2) 0.032(2)
C9 0.076(3) 0.056(3) 0.103(4) 0.004(3) -0.011(3) 0.021(2)
C10 0.083(3) 0.057(3) 0.105(4) 0.019(3) 0.011(3) 0.028(3)
C11 0.080(3) 0.067(3) 0.071(3) 0.018(2) 0.011(2) 0.039(3)
C12 0.054(2) 0.069(3) 0.049(2) 0.0103(19) 0.0042(17) 0.036(2)
C13 0.072(3) 0.075(3) 0.066(3) -0.003(2) -0.010(2) 0.040(2)
C14 0.102(4) 0.094(4) 0.078(3) -0.020(3) -0.022(3) 0.047(3)
C15 0.080(3) 0.117(4) 0.071(3) 0.000(3) -0.024(3) 0.036(3)
C16 0.070(3) 0.103(4) 0.087(4) 0.023(3) -0.007(3) 0.047(3)
C17 0.058(2) 0.081(3) 0.066(3) 0.013(2) 0.002(2) 0.038(2)
C18 0.061(2) 0.056(2) 0.047(2) 0.0083(17) 0.0034(17) 0.035(2)
C19 0.067(3) 0.082(3) 0.065(3) 0.011(2) 0.009(2) 0.050(3)
C20 0.102(4) 0.076(3) 0.072(3) 0.002(2) 0.001(3) 0.065(3)
C21 0.099(4) 0.057(3) 0.080(3) 0.001(2) -0.010(3) 0.044(3)
C22 0.066(3) 0.062(3) 0.102(4) 0.002(2) 0.004(2) 0.029(2)
C23 0.060(3) 0.059(3) 0.088(3) -0.002(2) 0.008(2) 0.036(2)
C24 0.057(2) 0.067(3) 0.053(2) 0.0071(19) -0.0034(19) 0.030(2)
C25 0.089(4) 0.140(5) 0.058(3) -0.006(3) -0.013(3) 0.060(3)
C26 0.088(4) 0.162(6) 0.068(3) 0.012(3) -0.012(3) 0.069(4)
C27 0.068(3) 0.112(4) 0.088(4) 0.026(3) 0.007(3) 0.050(3)
C28 0.067(3) 0.079(3) 0.072(3) 0.007(2) 0.006(2) 0.036(2)
C29 0.060(3) 0.077(3) 0.059(3) 0.005(2) -0.006(2) 0.027(2)
C30 0.093(4) 0.090(3) 0.050(3) 0.015(2) 0.000(2) 0.037(3)
C31 0.095(4) 0.114(4) 0.068(3) -0.010(3) 0.008(3) 0.065(4)

loop_
_atom_type_symbol
_atom_type_description
_atom_type_scat_dispersion_real
_atom_type_scat_dispersion_imag
_atom_type_scat_source
C C 0.0033 0.0016 'International Tables Vol C Tables 4.2.6.8 and 6.1.1.4'
H H 0.0000 0.0000 'International Tables Vol C Tables 4.2.6.8 and 6.1.1.4'
O O 0.0106 0.0060 'International Tables Vol C Tables 4.2.6.8 and 6.1.1.4'
Cl Cl 0.1484 0.1585 'International Tables Vol C Tables 4.2.6.8 and 6.1.1.4'

loop_
_geom_angle_atom_site_label_1
_geom_angle_atom_site_label_2
_geom_angle_atom_site_label_3
_geom_angle
_geom_angle_site_symmetry_1
_geom_angle_site_symmetry_3
C24 O1 C1 118.8(3) . .
C27 O2 H2 109.5 . .
C34 O3 C32 122.7(9) . .
O5 O5 C36 179.995(5) 13_565 .
C37 O6 C37 180.00(3) . 10_777
O1 C1 C31 104.8(3) . .
O1 C1 C30 108.4(3) . .
C31 C1 C30 110.0(4) . .
O1 C1 C2 112.3(3) . .
C31 C1 C2 108.5(3) . .
C30 C1 C2 112.5(3) . .
C3 C2 C18 116.4(3) . .
C3 C2 C1 127.4(3) . .
C18 C2 C1 116.0(3) . .
C2 C3 C4 121.6(3) . .
C2 C3 C7 133.5(3) . .
C4 C3 C7 104.8(3) . .
C5 C4 C3 112.2(3) . .
C5 C4 H4 123.9 . .
C3 C4 H4 123.9 . .
C4 C5 C6 107.9(3) . .
C4 C5 C12 125.5(3) . .
C6 C5 C12 126.5(3) . .
C11 C6 C7 120.2(4) . .
C11 C6 C5 131.3(4) . .
C7 C6 C5 108.4(3) . .
C8 C7 C6 118.9(4) . .
C8 C7 C3 134.5(4) . .
C6 C7 C3 106.6(3) . .
C7 C8 C9 119.9(4) . .
C7 C8 H8 120.1 . .
C9 C8 H8 120.1 . .
C10 C9 C8 120.6(5) . .
C10 C9 H9 119.7 . .
C8 C9 H9 119.7 . .
C9 C10 C11 121.0(4) . .
C9 C10 H10 119.5 . .
C11 C10 H10 119.5 . .
C6 C11 C10 119.2(4) . .
C6 C11 H11 120.4 . .
C10 C11 H11 120.4 . .
C13 C12 C17 118.2(4) . .
C13 C12 C5 119.9(3) . .
C17 C12 C5 121.8(4) . .
C14 C13 C12 120.9(4) . .
C14 C13 H13 119.6 . .
C12 C13 H13 119.6 . .
C13 C14 C15 119.1(5) . .
C13 C14 H14 120.4 . .
C15 C14 H14 120.4 . .
C16 C15 C14 120.4(5) . .
C16 C15 H15 119.8 . .
C14 C15 H15 119.8 . .
C15 C16 C17 120.6(5) . .
C15 C16 H16 119.7 . .
C17 C16 H16 119.7 . .
C16 C17 C12 120.8(4) . .
C16 C17 H17 119.6 . .
C12 C17 H17 119.6 . .
C23 C18 C19 118.1(4) . .
C23 C18 C2 120.6(3) . .
C19 C18 C2 121.3(3) . .
C20 C19 C18 121.8(4) . .
C20 C19 H19 119.1 . .
C18 C19 H19 119.1 . .
C21 C20 C19 118.8(4) . .
C21 C20 H20 120.6 . .
C19 C20 H20 120.6 . .
C20 C21 C22 121.8(4) . .
C20 C21 Cl 119.9(4) . .
C22 C21 Cl 118.3(4) . .
C21 C22 C23 118.3(4) . .
C21 C22 H22 120.9 . .
C23 C22 H22 120.9 . .
C18 C23 C22 121.2(4) . .
C18 C23 H23 119.4 . .
C22 C23 H23 119.4 . .
C25 C24 C29 118.5(4) . .
C25 C24 O1 119.5(4) . .
C29 C24 O1 121.8(3) . .
C24 C25 C26 121.1(5) . .
C24 C25 H25 119.4 . .
C26 C25 H25 119.4 . .
C27 C26 C25 119.9(5) . .
C27 C26 H26 120.0 . .
C25 C26 H26 120.0 . .
C26 C27 C28 119.9(5) . .
C26 C27 O2 119.4(5) . .
C28 C27 O2 120.7(5) . .
C29 C28 C27 120.2(5) . .
C29 C28 H28 119.9 . .
C27 C28 H28 119.9 . .
C28 C29 C24 120.3(4) . .
C28 C29 H29 119.8 . .
C24 C29 H29 119.8 . .
C1 C30 H30A 109.5 . .
C1 C30 H30B 109.5 . .
H30A C30 H30B 109.5 . .
C1 C30 H30C 109.5 . .
H30A C30 H30C 109.5 . .
H30B C30 H30C 109.5 . .
C1 C31 H31A 109.5 . .
C1 C31 H31B 109.5 . .
H31A C31 H31B 109.5 . .
C1 C31 H31C 109.5 . .
H31A C31 H31C 109.5 . .
H31B C31 H31C 109.5 . .
O3 C32 C33 99.3(10) . .
O3 C32 H32A 111.9 . .
C33 C32 H32A 111.9 . .
O3 C32 H32B 111.9 . .
C33 C32 H32B 111.9 . .
H32A C32 H32B 109.6 . .
C32 C33 H33A 109.5 . .
C32 C33 H33B 109.5 . .
H33A C33 H33B 109.5 . .
C32 C33 H33C 109.5 . .
H33A C33 H33C 109.5 . .
H33B C33 H33C 109.5 . .
C35 C34 O3 124.3(14) . .
C35 C34 O4 125.7(15) . .
O3 C34 O4 87.0(10) . .
C34 C35 H35A 109.5 . .
C34 C35 H35B 109.5 . .
H35A C35 H35B 109.5 . .
C34 C35 H35C 109.5 . .
H35A C35 H35C 109.5 . .
H35B C35 H35C 109.5 . .

loop_
_geom_bond_atom_site_label_1
_geom_bond_atom_site_label_2
_geom_bond_distance
_geom_bond_site_symmetry_2
Cl C21 1.735(4) .
O1 C24 1.389(5) .
O1 C1 1.446(5) .
O2 C27 1.379(6) .
O2 H2 0.8200 .
O3 C34 1.377(13) .
O3 C32 1.497(10) .
O4 C34 1.453(13) .
O5 O5 1.54(6) 13_565
O5 C36 1.553(19) .
O6 C37 1.49(2) .
O6 C37 1.49(2) 10_777
C1 C31 1.526(6) .
C1 C30 1.529(6) .
C1 C2 1.543(5) .
C2 C3 1.359(5) .
C2 C18 1.494(5) .
C3 C4 1.448(5) .
C3 C7 1.492(5) .
C4 C5 1.344(5) .
C4 H4 0.9300 .
C5 C6 1.463(5) .
C5 C12 1.476(5) .
C6 C11 1.369(5) .
C6 C7 1.429(5) .
C7 C8 1.367(5) .
C8 C9 1.392(6) .
C8 H8 0.9300 .
C9 C10 1.357(6) .
C9 H9 0.9300 .
C10 C11 1.386(6) .
C10 H10 0.9300 .
C11 H11 0.9300 .
C12 C13 1.386(5) .
C12 C17 1.387(5) .
C13 C14 1.383(6) .
C13 H13 0.9300 .
C14 C15 1.386(7) .
C14 H14 0.9300 .
C15 C16 1.355(7) .
C15 H15 0.9300 .
C16 C17 1.367(6) .
C16 H16 0.9300 .
C17 H17 0.9300 .
C18 C23 1.369(5) .
C18 C19 1.374(5) .
C19 C20 1.369(6) .
C19 H19 0.9300 .
C20 C21 1.356(6) .
C20 H20 0.9300 .
C21 C22 1.366(6) .
C22 C23 1.389(5) .
C22 H22 0.9300 .
C23 H23 0.9300 .
C24 C25 1.358(6) .
C24 C29 1.382(5) .
C25 C26 1.383(7) .
C25 H25 0.9300 .
C26 C27 1.343(7) .
C26 H26 0.9300 .
C27 C28 1.376(6) .
C28 C29 1.364(6) .
C28 H28 0.9300 .
C29 H29 0.9300 .
C30 H30A 0.9600 .
C30 H30B 0.9600 .
C30 H30C 0.9600 .
C31 H31A 0.9600 .
C31 H31B 0.9600 .
C31 H31C 0.9600 .
C32 C33 1.512(12) .
C32 H32A 0.9700 .
C32 H32B 0.9700 .
C33 H33A 0.9600 .
C33 H33B 0.9600 .
C33 H33C 0.9600 .
C34 C35 1.372(13) .
C35 H35A 0.9600 .
C35 H35B 0.9600 .
C35 H35C 0.9600 .

loop_
_geom_torsion_atom_site_label_1
_geom_torsion_atom_site_label_2
_geom_torsion_atom_site_label_3
_geom_torsion_atom_site_label_4
_geom_torsion
C24 O1 C1 C31 167.2(3)
C24 O1 C1 C30 49.7(4)
C24 O1 C1 C2 -75.3(4)
O1 C1 C2 C3 -46.3(5)
C31 C1 C2 C3 69.1(5)
C30 C1 C2 C3 -169.0(4)
O1 C1 C2 C18 139.1(3)
C31 C1 C2 C18 -105.6(4)
C30 C1 C2 C18 16.4(5)
C18 C2 C3 C4 1.2(5)
C1 C2 C3 C4 -173.4(3)
C18 C2 C3 C7 177.6(4)
C1 C2 C3 C7 2.9(6)
C2 C3 C4 C5 174.6(3)
C7 C3 C4 C5 -2.7(4)
C3 C4 C5 C6 2.6(4)
C3 C4 C5 C12 -175.6(3)
C4 C5 C6 C11 175.8(4)
C12 C5 C6 C11 -6.0(6)
C4 C5 C6 C7 -1.5(4)
C12 C5 C6 C7 176.7(3)
C11 C6 C7 C8 1.9(6)
C5 C6 C7 C8 179.6(3)
C11 C6 C7 C3 -177.8(3)
C5 C6 C7 C3 -0.1(4)
C2 C3 C7 C8 5.2(7)
C4 C3 C7 C8 -178.0(4)
C2 C3 C7 C6 -175.2(4)
C4 C3 C7 C6 1.6(4)
C6 C7 C8 C9 -0.2(6)
C3 C7 C8 C9 179.4(4)
C7 C8 C9 C10 -2.2(7)
C8 C9 C10 C11 2.9(7)
C7 C6 C11 C10 -1.3(6)
C5 C6 C11 C10 -178.4(4)
C9 C10 C11 C6 -1.1(7)
C4 C5 C12 C13 -41.3(5)
C6 C5 C12 C13 140.8(4)
C4 C5 C12 C17 135.6(4)
C6 C5 C12 C17 -42.3(5)
C17 C12 C13 C14 -0.4(6)
C5 C12 C13 C14 176.6(4)
C12 C13 C14 C15 0.4(7)
C13 C14 C15 C16 0.1(8)
C14 C15 C16 C17 -0.6(8)
C15 C16 C17 C12 0.5(7)
C13 C12 C17 C16 -0.1(6)
C5 C12 C17 C16 -177.0(4)
C3 C2 C18 C23 -89.5(4)
C1 C2 C18 C23 85.8(4)
C3 C2 C18 C19 89.3(4)
C1 C2 C18 C19 -95.4(4)
C23 C18 C19 C20 0.3(6)
C2 C18 C19 C20 -178.6(3)
C18 C19 C20 C21 -0.4(6)
C19 C20 C21 C22 0.7(7)
C19 C20 C21 Cl -179.6(3)
C20 C21 C22 C23 -0.7(7)
Cl C21 C22 C23 179.5(3)
C19 C18 C23 C22 -0.3(6)
C2 C18 C23 C22 178.6(4)
C21 C22 C23 C18 0.5(7)
C1 O1 C24 C25 -107.8(4)
C1 O1 C24 C29 76.9(4)
C29 C24 C25 C26 -0.5(7)
O1 C24 C25 C26 -176.0(5)
C24 C25 C26 C27 -0.1(9)
C25 C26 C27 C28 0.7(8)
C25 C26 C27 O2 180.0(5)
C26 C27 C28 C29 -0.7(7)
O2 C27 C28 C29 -179.9(5)
C27 C28 C29 C24 0.0(6)
C25 C24 C29 C28 0.6(6)
O1 C24 C29 C28 175.9(4)
C34 O3 C32 C33 -171.8(12)
C32 O3 C34 C35 -146.0(14)
C32 O3 C34 O4 -13.9(16)
